data_1544015
loop_
_publ_author_name
'Mathiyazhagan Ulaganatha Raja'
'Jiri Tauchman'
'Bruno Therrien'
'Georg Suss-Fink'
'Tina Riedel'
'Paul J. Dyson'

_publ_section_title
;
 Arene ruthenium and pentamethylcyclopentadienyl rhodium and iridium
 complexes containing N,O-chelating ligands derived from piroxicam:
 Synthesis, molecular structure and cytotoxicity
;
_journal_name_full 'Inorganica Chimica Acta'
_journal_page_first 479
_journal_page_last 483
_journal_paper_doi 10.1016/j.ica.2013.08.013
_journal_volume 409B
_journal_year 2014
_chemical_formula_moiety 'C25 H26 Cl N3 O4 Ru S'
_chemical_formula_sum 'C25 H26 Cl N3 O4 Ru S'
_chemical_formula_weight 601.07
_space_group_IT_number 2
_symmetry_cell_setting triclinic
_symmetry_Int_Tables_number 2
_symmetry_space_group_name_Hall '-P 1'
_symmetry_space_group_name_H-M 'P -1'
_atom_sites_solution_hydrogens geom
_atom_sites_solution_primary direct
_atom_sites_solution_secondary difmap
_cell_angle_alpha 98.522(7)
_cell_angle_beta 102.916(7)
_cell_angle_gamma 92.937(7)
_cell_formula_units_Z 2
_cell_length_a 7.3759(6)
_cell_length_b 12.5195(11)
_cell_length_c 13.1527(11)
_cell_measurement_reflns_used 8000
_cell_measurement_temperature 173(2)
_cell_measurement_theta_max 21.85
_cell_measurement_theta_min 2.00
_cell_volume 1166.26(18)
_computing_cell_refinement 'CELL (Stoe IPDS Software, 2000)'
_computing_data_collection 'EXPOSE (Stoe IPDS Software, 2000)'
_computing_data_reduction 'INTEGRATE (Stoe IPDS Software, 2000)'
_computing_molecular_graphics 'ORTEP (Farrugia, 1997)'
_computing_publication_material 'SHELXL-97 (Sheldrick, 1997)'
_computing_structure_refinement 'SHELXL-97 (Sheldrick, 1997)'
_computing_structure_solution 'SHELXS-97 (Sheldrick, 1990)'
_diffrn_ambient_temperature 173(2)
_diffrn_measured_fraction_theta_full 0.995
_diffrn_measured_fraction_theta_max 0.995
_diffrn_measurement_device_type 'STOE IPDS'
_diffrn_measurement_method 'phi oscillation'
_diffrn_radiation_monochromator graphite
_diffrn_radiation_source 'fine-focus sealed tube'
_diffrn_radiation_type MoK\a
_diffrn_radiation_wavelength 0.71073
_diffrn_reflns_av_R_equivalents 0.0781
_diffrn_reflns_av_sigmaI/netI 0.0523
_diffrn_reflns_limit_h_max 10
_diffrn_reflns_limit_h_min -10
_diffrn_reflns_limit_k_max 17
_diffrn_reflns_limit_k_min -17
_diffrn_reflns_limit_l_max 17
_diffrn_reflns_limit_l_min -18
_diffrn_reflns_number 22765
_diffrn_reflns_theta_full 29.25
_diffrn_reflns_theta_max 29.25
_diffrn_reflns_theta_min 1.61
_diffrn_standards_decay_% 0
_diffrn_standards_interval_time 0
_diffrn_standards_number 0
_exptl_absorpt_coefficient_mu 0.916
_exptl_absorpt_correction_type none
_exptl_crystal_colour orange
_exptl_crystal_density_diffrn 1.712
_exptl_crystal_density_method 'not measured'
_exptl_crystal_description block
_exptl_crystal_F_000 612
_exptl_crystal_size_max 0.24
_exptl_crystal_size_mid 0.22
_exptl_crystal_size_min 0.16
_refine_diff_density_max 0.779
_refine_diff_density_min -1.224
_refine_diff_density_rms 0.102
_refine_ls_extinction_method none
_refine_ls_goodness_of_fit_ref 1.043
_refine_ls_hydrogen_treatment constr
_refine_ls_matrix_type full
_refine_ls_number_parameters 320
_refine_ls_number_reflns 6311
_refine_ls_number_restraints 0
_refine_ls_restrained_S_all 1.043
_refine_ls_R_factor_all 0.0521
_refine_ls_R_factor_gt 0.0423
_refine_ls_shift/su_max 0.001
_refine_ls_shift/su_mean 0.000
_refine_ls_structure_factor_coef Fsqd
_refine_ls_weighting_details 'calc w=1/[\s^2^(Fo^2^)+(0.0311P)^2^+1.7457P] where P=(Fo^2^+2Fc^2^)/3'
_refine_ls_weighting_scheme calc
_refine_ls_wR_factor_gt 0.0890
_refine_ls_wR_factor_ref 0.0928
_reflns_number_gt 5471
_reflns_number_total 6311
_reflns_threshold_expression >2sigma(I)
_cod_data_source_file ICA-2014-409B-479-483-1.cif
_cod_data_source_block d:complex2
_cod_depositor_comments
;
The following automatic conversions were performed:

'_journal_paper_doi' value
'http://dx.doi.org/10.1016/j.ica.2013.08.013' was changed to
'10.1016/j.ica.2013.08.013'.

Automatic conversion script
Id: cif_fix_values 6433 2018-09-21 13:16:33Z andrius 
;
_cod_original_cell_volume 1166.26(17)
_cod_database_code 1544015

loop_
_symmetry_equiv_pos_as_xyz
'x, y, z'
'-x, -y, -z'

loop_
_atom_site_label
_atom_site_type_symbol
_atom_site_fract_x
_atom_site_fract_y
_atom_site_fract_z
_atom_site_U_iso_or_equiv
_atom_site_adp_type
_atom_site_occupancy
_atom_site_symmetry_multiplicity
_atom_site_calc_flag
_atom_site_refinement_flags
_atom_site_disorder_assembly
_atom_site_disorder_group
C2' C 0.7171(4) 0.2065(2) 0.6499(2) 0.0236(5) Uani 1 1 d . . .
C3' C 0.6556(4) 0.2660(3) 0.5694(2) 0.0292(6) Uani 1 1 d . . .
H3' H 0.6229 0.2319 0.4992 0.035 Uiso 1 1 calc R . .
C4' C 0.6437(4) 0.3738(3) 0.5939(3) 0.0325(7) Uani 1 1 d . . .
H4' H 0.6001 0.4142 0.5409 0.039 Uiso 1 1 calc R . .
C5' C 0.6972(4) 0.4235(2) 0.6987(3) 0.0314(6) Uani 1 1 d . . .
H5' H 0.6951 0.4979 0.7172 0.038 Uiso 1 1 calc R . .
C6' C 0.7526(4) 0.3605(2) 0.7736(2) 0.0278(6) Uani 1 1 d . . .
H6' H 0.7880 0.3937 0.8440 0.033 Uiso 1 1 calc R . .
C3 C 0.8428(4) -0.0735(2) 0.6193(2) 0.0239(5) Uani 1 1 d . . .
C4 C 0.7845(4) -0.0997(2) 0.5092(2) 0.0258(6) Uani 1 1 d . . .
C5 C 0.8477(4) -0.4004(3) 0.4663(2) 0.0296(6) Uani 1 1 d . . .
H5 H 0.8607 -0.4567 0.5055 0.036 Uiso 1 1 calc R . .
C6 C 0.8439(5) -0.4200(3) 0.3597(2) 0.0319(6) Uani 1 1 d . . .
H6 H 0.8533 -0.4896 0.3262 0.038 Uiso 1 1 calc R . .
C7 C 0.8261(4) -0.3353(3) 0.3039(2) 0.0304(6) Uani 1 1 d . . .
H7 H 0.8249 -0.3479 0.2323 0.036 Uiso 1 1 calc R . .
C8 C 0.8101(4) -0.2323(2) 0.3518(2) 0.0270(6) Uani 1 1 d . . .
H8 H 0.7977 -0.1762 0.3123 0.032 Uiso 1 1 calc R . .
C9 C 0.8122(4) -0.2111(2) 0.4585(2) 0.0246(5) Uani 1 1 d . . .
C10 C 0.8323(4) -0.2975(2) 0.5138(2) 0.0256(6) Uani 1 1 d . . .
C11 C 1.1410(5) -0.1360(3) 0.6968(3) 0.0343(7) Uani 1 1 d . . .
H11A H 1.1734 -0.1397 0.6297 0.051 Uiso 1 1 calc R . .
H11B H 1.1934 -0.1934 0.7315 0.051 Uiso 1 1 calc R . .
H11C H 1.1897 -0.0674 0.7398 0.051 Uiso 1 1 calc R . .
C14 C 0.8251(4) 0.0283(2) 0.6767(2) 0.0223(5) Uani 1 1 d . . .
C15 C 0.6604(4) 0.2537(2) 0.9909(2) 0.0237(5) Uani 1 1 d . . .
C16 C 0.5287(4) 0.2025(2) 0.8992(2) 0.0257(6) Uani 1 1 d . . .
H16 H 0.4451 0.2444 0.8623 0.031 Uiso 1 1 calc R . .
C17 C 0.5192(4) 0.0920(2) 0.8619(2) 0.0280(6) Uani 1 1 d . . .
H17 H 0.4290 0.0610 0.8018 0.034 Uiso 1 1 calc R . .
C18 C 0.6462(4) 0.0270(2) 0.9151(2) 0.0277(6) Uani 1 1 d . . .
C19 C 0.7806(4) 0.0769(2) 1.0060(2) 0.0271(6) Uani 1 1 d . . .
H19 H 0.8639 0.0350 1.0430 0.033 Uiso 1 1 calc R . .
C20 C 0.7903(4) 0.1884(2) 1.0414(2) 0.0248(5) Uani 1 1 d . . .
H20 H 0.8843 0.2200 1.0993 0.030 Uiso 1 1 calc R . .
C21 C 0.6578(4) 0.3725(2) 1.0327(2) 0.0277(6) Uani 1 1 d . . .
H21 H 0.5931 0.4064 0.9737 0.033 Uiso 1 1 calc R . .
C22 C 0.6464(5) -0.0894(3) 0.8722(3) 0.0361(7) Uani 1 1 d . . .
H22A H 0.5707 -0.1321 0.9046 0.054 Uiso 1 1 calc R . .
H22B H 0.7719 -0.1101 0.8872 0.054 Uiso 1 1 calc R . .
H22C H 0.5966 -0.1013 0.7971 0.054 Uiso 1 1 calc R . .
C23 C 0.5433(5) 0.3839(3) 1.1160(3) 0.0366(7) Uani 1 1 d . . .
H23A H 0.5977 0.3465 1.1724 0.055 Uiso 1 1 calc R . .
H23B H 0.4177 0.3532 1.0847 0.055 Uiso 1 1 calc R . .
H23C H 0.5422 0.4593 1.1434 0.055 Uiso 1 1 calc R . .
C24 C 0.8487(5) 0.4320(3) 1.0745(3) 0.0347(7) Uani 1 1 d . . .
H24A H 0.8373 0.5087 1.0856 0.052 Uiso 1 1 calc R . .
H24B H 0.9237 0.4150 1.0242 0.052 Uiso 1 1 calc R . .
H24C H 0.9068 0.4103 1.1402 0.052 Uiso 1 1 calc R . .
Cl1 Cl 1.10851(10) 0.24463(6) 0.92714(6) 0.03077(16) Uani 1 1 d . . .
N1' N 0.7592(3) 0.25247(19) 0.75132(19) 0.0229(5) Uani 1 1 d . . .
N2 N 0.9385(3) -0.14745(19) 0.68048(18) 0.0247(5) Uani 1 1 d . . .
N16 N 0.7318(4) 0.0983(2) 0.61961(19) 0.0265(5) Uani 1 1 d . . .
O1S O 0.6500(3) -0.26761(19) 0.65963(17) 0.0350(5) Uani 1 1 d . . .
O2S O 0.9557(4) -0.33910(18) 0.70242(17) 0.0375(5) Uani 1 1 d . . .
O15 O 0.8950(3) 0.05143(16) 0.77515(15) 0.0234(4) Uani 1 1 d . . .
O17 O 0.7061(3) -0.03918(18) 0.44847(16) 0.0322(5) Uani 1 1 d . . .
H17O H 0.6937 0.0189 0.4832 0.048 Uiso 1 1 calc R . .
Ru1 Ru 0.79762(3) 0.164512(18) 0.877188(17) 0.02014(7) Uani 1 1 d . . .
S1 S 0.83651(11) -0.26937(6) 0.64811(6) 0.02731(15) Uani 1 1 d . . .

loop_
_atom_site_aniso_label
_atom_site_aniso_U_11
_atom_site_aniso_U_22
_atom_site_aniso_U_33
_atom_site_aniso_U_23
_atom_site_aniso_U_13
_atom_site_aniso_U_12
C2' 0.0204(12) 0.0248(14) 0.0251(13) 0.0049(11) 0.0035(10) 0.0026(10)
C3' 0.0317(15) 0.0311(16) 0.0257(14) 0.0086(12) 0.0056(12) 0.0040(12)
C4' 0.0315(16) 0.0288(16) 0.0411(17) 0.0165(13) 0.0085(13) 0.0066(12)
C5' 0.0333(16) 0.0215(14) 0.0424(17) 0.0102(13) 0.0117(13) 0.0042(12)
C6' 0.0312(15) 0.0229(14) 0.0309(15) 0.0054(11) 0.0095(12) 0.0041(11)
C3 0.0298(14) 0.0211(13) 0.0201(12) 0.0034(10) 0.0035(10) 0.0051(11)
C4 0.0301(14) 0.0245(14) 0.0220(13) 0.0057(11) 0.0029(11) 0.0025(11)
C5 0.0321(15) 0.0264(15) 0.0282(14) 0.0029(11) 0.0036(12) 0.0039(12)
C6 0.0380(17) 0.0267(15) 0.0286(15) -0.0023(12) 0.0072(13) 0.0039(12)
C7 0.0322(15) 0.0346(16) 0.0221(13) -0.0016(12) 0.0054(11) 0.0040(12)
C8 0.0288(14) 0.0289(15) 0.0214(13) 0.0023(11) 0.0031(11) 0.0029(11)
C9 0.0261(13) 0.0236(14) 0.0220(13) 0.0031(10) 0.0019(10) 0.0017(11)
C10 0.0258(13) 0.0265(14) 0.0240(13) 0.0042(11) 0.0046(11) 0.0033(11)
C11 0.0331(16) 0.0348(17) 0.0343(16) 0.0105(13) 0.0028(13) 0.0048(13)
C14 0.0235(13) 0.0235(13) 0.0209(12) 0.0050(10) 0.0066(10) 0.0026(10)
C15 0.0238(13) 0.0238(14) 0.0242(13) 0.0015(11) 0.0092(11) 0.0018(10)
C16 0.0201(12) 0.0296(15) 0.0281(14) 0.0039(11) 0.0073(11) 0.0039(11)
C17 0.0218(13) 0.0294(15) 0.0316(15) 0.0014(12) 0.0077(11) -0.0025(11)
C18 0.0296(14) 0.0232(14) 0.0343(15) 0.0037(12) 0.0173(12) 0.0005(11)
C19 0.0310(15) 0.0278(15) 0.0289(14) 0.0116(12) 0.0144(12) 0.0078(12)
C20 0.0261(13) 0.0280(14) 0.0212(12) 0.0044(11) 0.0068(10) 0.0036(11)
C21 0.0340(15) 0.0233(14) 0.0244(13) 0.0020(11) 0.0045(11) 0.0049(11)
C22 0.0406(18) 0.0236(15) 0.0465(19) 0.0027(13) 0.0181(15) -0.0005(13)
C23 0.0372(17) 0.0317(17) 0.0403(18) -0.0031(14) 0.0138(14) 0.0034(13)
C24 0.0403(18) 0.0279(16) 0.0345(16) -0.0007(13) 0.0113(14) -0.0047(13)
Cl1 0.0217(3) 0.0376(4) 0.0311(4) 0.0047(3) 0.0039(3) -0.0021(3)
N1' 0.0231(11) 0.0189(11) 0.0264(11) 0.0046(9) 0.0042(9) 0.0033(9)
N2 0.0308(12) 0.0210(12) 0.0206(11) 0.0036(9) 0.0019(9) 0.0033(9)
N16 0.0326(13) 0.0219(12) 0.0232(11) 0.0036(9) 0.0021(10) 0.0045(10)
O1S 0.0404(13) 0.0356(12) 0.0289(11) 0.0018(9) 0.0117(10) -0.0051(10)
O2S 0.0594(16) 0.0243(11) 0.0272(11) 0.0075(9) 0.0030(10) 0.0096(10)
O15 0.0265(10) 0.0246(10) 0.0197(9) 0.0034(7) 0.0061(7) 0.0071(8)
O17 0.0444(13) 0.0264(11) 0.0235(10) 0.0039(8) 0.0020(9) 0.0104(9)
Ru1 0.01973(11) 0.02011(11) 0.02030(11) 0.00302(7) 0.00407(7) 0.00268(7)
S1 0.0382(4) 0.0217(3) 0.0214(3) 0.0041(3) 0.0055(3) 0.0012(3)

loop_
_atom_type_symbol
_atom_type_description
_atom_type_scat_dispersion_real
_atom_type_scat_dispersion_imag
_atom_type_scat_source
C C 0.0033 0.0016 'International Tables Vol C Tables 4.2.6.8 and 6.1.1.4'
H H 0.0000 0.0000 'International Tables Vol C Tables 4.2.6.8 and 6.1.1.4'
Cl Cl 0.1484 0.1585 'International Tables Vol C Tables 4.2.6.8 and 6.1.1.4'
N N 0.0061 0.0033 'International Tables Vol C Tables 4.2.6.8 and 6.1.1.4'
O O 0.0106 0.0060 'International Tables Vol C Tables 4.2.6.8 and 6.1.1.4'
Ru Ru -1.2594 0.8363 'International Tables Vol C Tables 4.2.6.8 and 6.1.1.4'
S S 0.1246 0.1234 'International Tables Vol C Tables 4.2.6.8 and 6.1.1.4'

loop_
_geom_angle_atom_site_label_1
_geom_angle_atom_site_label_2
_geom_angle_atom_site_label_3
_geom_angle
_geom_angle_site_symmetry_1
_geom_angle_site_symmetry_3
N1' C2' N16 121.8(2) . .
N1' C2' C3' 121.6(3) . .
N16 C2' C3' 116.6(3) . .
C4' C3' C2' 119.5(3) . .
C4' C3' H3' 120.2 . .
C2' C3' H3' 120.2 . .
C3' C4' C5' 119.3(3) . .
C3' C4' H4' 120.3 . .
C5' C4' H4' 120.3 . .
C6' C5' C4' 118.2(3) . .
C6' C5' H5' 120.9 . .
C4' C5' H5' 120.9 . .
N1' C6' C5' 123.4(3) . .
N1' C6' H6' 118.3 . .
C5' C6' H6' 118.3 . .
C4 C3 C14 123.5(3) . .
C4 C3 N2 121.0(3) . .
C14 C3 N2 115.4(2) . .
O17 C4 C3 125.8(3) . .
O17 C4 C9 116.3(2) . .
C3 C4 C9 117.8(2) . .
C10 C5 C6 119.5(3) . .
C10 C5 H5 120.3 . .
C6 C5 H5 120.3 . .
C7 C6 C5 119.1(3) . .
C7 C6 H6 120.5 . .
C5 C6 H6 120.5 . .
C8 C7 C6 121.2(3) . .
C8 C7 H7 119.4 . .
C6 C7 H7 119.4 . .
C7 C8 C9 120.6(3) . .
C7 C8 H8 119.7 . .
C9 C8 H8 119.7 . .
C8 C9 C10 117.3(3) . .
C8 C9 C4 120.4(3) . .
C10 C9 C4 122.2(3) . .
C5 C10 C9 122.3(3) . .
C5 C10 S1 120.9(2) . .
C9 C10 S1 116.8(2) . .
N2 C11 H11A 109.5 . .
N2 C11 H11B 109.5 . .
H11A C11 H11B 109.5 . .
N2 C11 H11C 109.5 . .
H11A C11 H11C 109.5 . .
H11B C11 H11C 109.5 . .
O15 C14 N16 123.2(3) . .
O15 C14 C3 121.0(2) . .
N16 C14 C3 115.8(2) . .
C20 C15 C16 116.8(3) . .
C20 C15 C21 122.4(3) . .
C16 C15 C21 120.8(3) . .
C20 C15 Ru1 69.41(16) . .
C16 C15 Ru1 68.76(16) . .
C21 C15 Ru1 133.8(2) . .
C17 C16 C15 122.5(3) . .
C17 C16 Ru1 71.96(17) . .
C15 C16 Ru1 73.19(16) . .
C17 C16 H16 118.7 . .
C15 C16 H16 118.7 . .
Ru1 C16 H16 128.5 . .
C16 C17 C18 120.0(3) . .
C16 C17 Ru1 70.22(16) . .
C18 C17 Ru1 72.07(16) . .
C16 C17 H17 120.0 . .
C18 C17 H17 120.0 . .
Ru1 C17 H17 130.2 . .
C17 C18 C19 118.3(3) . .
C17 C18 C22 120.6(3) . .
C19 C18 C22 120.9(3) . .
C17 C18 Ru1 70.05(16) . .
C19 C18 Ru1 70.74(16) . .
C22 C18 Ru1 127.4(2) . .
C20 C19 C18 121.0(3) . .
C20 C19 Ru1 70.21(16) . .
C18 C19 Ru1 71.50(17) . .
C20 C19 H19 119.5 . .
C18 C19 H19 119.5 . .
Ru1 C19 H19 131.7 . .
C19 C20 C15 121.2(3) . .
C19 C20 Ru1 72.08(17) . .
C15 C20 Ru1 72.73(16) . .
C19 C20 H20 119.4 . .
C15 C20 H20 119.4 . .
Ru1 C20 H20 128.0 . .
C24 C21 C15 114.0(3) . .
C24 C21 C23 111.3(3) . .
C15 C21 C23 109.1(3) . .
C24 C21 H21 107.4 . .
C15 C21 H21 107.4 . .
C23 C21 H21 107.4 . .
C18 C22 H22A 109.5 . .
C18 C22 H22B 109.5 . .
H22A C22 H22B 109.5 . .
C18 C22 H22C 109.5 . .
H22A C22 H22C 109.5 . .
H22B C22 H22C 109.5 . .
C21 C23 H23A 109.5 . .
C21 C23 H23B 109.5 . .
H23A C23 H23B 109.5 . .
C21 C23 H23C 109.5 . .
H23A C23 H23C 109.5 . .
H23B C23 H23C 109.5 . .
C21 C24 H24A 109.5 . .
C21 C24 H24B 109.5 . .
H24A C24 H24B 109.5 . .
C21 C24 H24C 109.5 . .
H24A C24 H24C 109.5 . .
H24B C24 H24C 109.5 . .
C2' N1' C6' 117.8(2) . .
C2' N1' Ru1 123.67(19) . .
C6' N1' Ru1 118.0(2) . .
C3 N2 C11 114.7(2) . .
C3 N2 S1 112.51(19) . .
C11 N2 S1 117.1(2) . .
C14 N16 C2' 128.6(2) . .
C14 O15 Ru1 124.23(18) . .
C4 O17 H17O 109.5 . .
O15 Ru1 N1' 84.05(8) . .
O15 Ru1 C16 135.11(10) . .
N1' Ru1 C16 88.96(10) . .
O15 Ru1 C20 136.41(9) . .
N1' Ru1 C20 138.72(10) . .
C16 Ru1 C20 68.23(11) . .
O15 Ru1 C17 100.84(10) . .
N1' Ru1 C17 102.05(11) . .
C16 Ru1 C17 37.82(11) . .
C20 Ru1 C17 81.04(11) . .
O15 Ru1 C19 102.21(10) . .
N1' Ru1 C19 168.90(10) . .
C16 Ru1 C19 80.13(11) . .
C20 Ru1 C19 37.71(11) . .
C17 Ru1 C19 67.96(12) . .
O15 Ru1 C18 86.25(10) . .
N1' Ru1 C18 135.28(11) . .
C16 Ru1 C18 68.30(11) . .
C20 Ru1 C18 68.63(11) . .
C17 Ru1 C18 37.87(11) . .
C19 Ru1 C18 37.76(12) . .
O15 Ru1 C15 167.66(9) . .
N1' Ru1 C15 104.31(10) . .
C16 Ru1 C15 38.05(10) . .
C20 Ru1 C15 37.86(10) . .
C17 Ru1 C15 68.81(11) . .
C19 Ru1 C15 68.12(11) . .
C18 Ru1 C15 81.43(11) . .
O15 Ru1 Cl1 85.39(6) . .
N1' Ru1 Cl1 86.75(7) . .
C16 Ru1 Cl1 138.51(8) . .
C20 Ru1 Cl1 88.72(8) . .
C17 Ru1 Cl1 169.62(8) . .
C19 Ru1 Cl1 102.76(8) . .
C18 Ru1 Cl1 135.76(9) . .
C15 Ru1 Cl1 103.91(8) . .
O1S S1 O2S 118.90(15) . .
O1S S1 N2 109.33(14) . .
O2S S1 N2 107.98(14) . .
O1S S1 C10 108.55(14) . .
O2S S1 C10 108.97(14) . .
N2 S1 C10 101.74(13) . .

loop_
_geom_bond_atom_site_label_1
_geom_bond_atom_site_label_2
_geom_bond_distance
_geom_bond_site_symmetry_2
C2' N1' 1.333(4) .
C2' N16 1.372(4) .
C2' C3' 1.392(4) .
C3' C4' 1.352(4) .
C3' H3' 0.9300 .
C4' C5' 1.386(5) .
C4' H4' 0.9300 .
C5' C6' 1.357(4) .
C5' H5' 0.9300 .
C6' N1' 1.346(4) .
C6' H6' 0.9300 .
C3 C4 1.399(4) .
C3 C14 1.410(4) .
C3 N2 1.427(3) .
C4 O17 1.251(3) .
C4 C9 1.498(4) .
C5 C10 1.368(4) .
C5 C6 1.380(4) .
C5 H5 0.9300 .
C6 C7 1.372(4) .
C6 H6 0.9300 .
C7 C8 1.371(4) .
C7 H7 0.9300 .
C8 C9 1.386(4) .
C8 H8 0.9300 .
C9 C10 1.386(4) .
C10 S1 1.743(3) .
C11 N2 1.457(4) .
C11 H11A 0.9600 .
C11 H11B 0.9600 .
C11 H11C 0.9600 .
C14 O15 1.266(3) .
C14 N16 1.352(3) .
C15 C20 1.409(4) .
C15 C16 1.412(4) .
C15 C21 1.510(4) .
C15 Ru1 2.192(3) .
C16 C17 1.391(4) .
C16 Ru1 2.135(3) .
C16 H16 0.9300 .
C17 C18 1.409(4) .
C17 Ru1 2.157(3) .
C17 H17 0.9300 .
C18 C19 1.410(4) .
C18 C22 1.483(4) .
C18 Ru1 2.183(3) .
C19 C20 1.397(4) .
C19 Ru1 2.173(3) .
C19 H19 0.9300 .
C20 Ru1 2.149(3) .
C20 H20 0.9300 .
C21 C24 1.505(4) .
C21 C23 1.522(4) .
C21 H21 0.9800 .
C22 H22A 0.9600 .
C22 H22B 0.9600 .
C22 H22C 0.9600 .
C23 H23A 0.9600 .
C23 H23B 0.9600 .
C23 H23C 0.9600 .
C24 H24A 0.9600 .
C24 H24B 0.9600 .
C24 H24C 0.9600 .
Cl1 Ru1 2.3646(7) .
N1' Ru1 2.097(2) .
N2 S1 1.620(2) .
O1S S1 1.418(2) .
O2S S1 1.424(2) .
O15 Ru1 2.0719(19) .
O17 H17O 0.8200 .

loop_
_geom_torsion_atom_site_label_1
_geom_torsion_atom_site_label_2
_geom_torsion_atom_site_label_3
_geom_torsion_atom_site_label_4
_geom_torsion
_geom_torsion_site_symmetry_1
_geom_torsion_site_symmetry_2
_geom_torsion_site_symmetry_3
_geom_torsion_site_symmetry_4
N1' C2' C3' C4' 2.2(5) . . . .
N16 C2' C3' C4' -178.0(3) . . . .
C2' C3' C4' C5' 1.5(5) . . . .
C3' C4' C5' C6' -2.7(5) . . . .
C4' C5' C6' N1' 0.3(5) . . . .
C14 C3 C4 O17 -2.1(5) . . . .
N2 C3 C4 O17 -177.2(3) . . . .
C14 C3 C4 C9 179.9(3) . . . .
N2 C3 C4 C9 4.8(4) . . . .
C10 C5 C6 C7 0.5(5) . . . .
C5 C6 C7 C8 -0.7(5) . . . .
C6 C7 C8 C9 0.2(5) . . . .
C7 C8 C9 C10 0.4(4) . . . .
C7 C8 C9 C4 -176.8(3) . . . .
O17 C4 C9 C8 20.8(4) . . . .
C3 C4 C9 C8 -161.0(3) . . . .
O17 C4 C9 C10 -156.2(3) . . . .
C3 C4 C9 C10 22.0(4) . . . .
C6 C5 C10 C9 0.2(5) . . . .
C6 C5 C10 S1 180.0(2) . . . .
C8 C9 C10 C5 -0.7(4) . . . .
C4 C9 C10 C5 176.5(3) . . . .
C8 C9 C10 S1 179.5(2) . . . .
C4 C9 C10 S1 -3.3(4) . . . .
C4 C3 C14 O15 -173.6(3) . . . .
N2 C3 C14 O15 1.8(4) . . . .
C4 C3 C14 N16 5.7(4) . . . .
N2 C3 C14 N16 -178.9(2) . . . .
C20 C15 C16 C17 3.1(4) . . . .
C21 C15 C16 C17 -176.0(3) . . . .
Ru1 C15 C16 C17 54.8(3) . . . .
C20 C15 C16 Ru1 -51.7(2) . . . .
C21 C15 C16 Ru1 129.2(3) . . . .
C15 C16 C17 C18 -1.1(4) . . . .
Ru1 C16 C17 C18 54.2(2) . . . .
C15 C16 C17 Ru1 -55.3(3) . . . .
C16 C17 C18 C19 0.2(4) . . . .
Ru1 C17 C18 C19 53.5(2) . . . .
C16 C17 C18 C22 -175.8(3) . . . .
Ru1 C17 C18 C22 -122.4(3) . . . .
C16 C17 C18 Ru1 -53.3(2) . . . .
C17 C18 C19 C20 -1.3(4) . . . .
C22 C18 C19 C20 174.6(3) . . . .
Ru1 C18 C19 C20 51.9(2) . . . .
C17 C18 C19 Ru1 -53.2(2) . . . .
C22 C18 C19 Ru1 122.7(3) . . . .
C18 C19 C20 C15 3.4(4) . . . .
Ru1 C19 C20 C15 55.9(2) . . . .
C18 C19 C20 Ru1 -52.5(2) . . . .
C16 C15 C20 C19 -4.2(4) . . . .
C21 C15 C20 C19 174.9(3) . . . .
Ru1 C15 C20 C19 -55.6(2) . . . .
C16 C15 C20 Ru1 51.4(2) . . . .
C21 C15 C20 Ru1 -129.6(3) . . . .
C20 C15 C21 C24 39.9(4) . . . .
C16 C15 C21 C24 -141.1(3) . . . .
Ru1 C15 C21 C24 -51.9(4) . . . .
C20 C15 C21 C23 -85.2(3) . . . .
C16 C15 C21 C23 93.8(3) . . . .
Ru1 C15 C21 C23 -177.0(2) . . . .
N16 C2' N1' C6' 175.7(3) . . . .
C3' C2' N1' C6' -4.5(4) . . . .
N16 C2' N1' Ru1 -13.2(4) . . . .
C3' C2' N1' Ru1 166.6(2) . . . .
C5' C6' N1' C2' 3.3(4) . . . .
C5' C6' N1' Ru1 -168.3(2) . . . .
C4 C3 N2 C11 89.5(3) . . . .
C14 C3 N2 C11 -86.0(3) . . . .
C4 C3 N2 S1 -47.7(3) . . . .
C14 C3 N2 S1 136.8(2) . . . .
O15 C14 N16 C2' 10.0(5) . . . .
C3 C14 N16 C2' -169.3(3) . . . .
N1' C2' N16 C14 -16.6(5) . . . .
C3' C2' N16 C14 163.5(3) . . . .
N16 C14 O15 Ru1 26.2(4) . . . .
C3 C14 O15 Ru1 -154.6(2) . . . .
C14 O15 Ru1 N1' -38.4(2) . . . .
C14 O15 Ru1 C16 44.1(3) . . . .
C14 O15 Ru1 C20 151.1(2) . . . .
C14 O15 Ru1 C17 62.7(2) . . . .
C14 O15 Ru1 C19 132.3(2) . . . .
C14 O15 Ru1 C18 97.9(2) . . . .
C14 O15 Ru1 C15 94.9(5) . . . .
C14 O15 Ru1 Cl1 -125.6(2) . . . .
C2' N1' Ru1 O15 31.5(2) . . . .
C6' N1' Ru1 O15 -157.4(2) . . . .
C2' N1' Ru1 C16 -104.1(2) . . . .
C6' N1' Ru1 C16 67.0(2) . . . .
C2' N1' Ru1 C20 -158.5(2) . . . .
C6' N1' Ru1 C20 12.6(3) . . . .
C2' N1' Ru1 C17 -68.4(2) . . . .
C6' N1' Ru1 C17 102.7(2) . . . .
C2' N1' Ru1 C19 -93.5(6) . . . .
C6' N1' Ru1 C19 77.6(6) . . . .
C2' N1' Ru1 C18 -47.0(3) . . . .
C6' N1' Ru1 C18 124.0(2) . . . .
C2' N1' Ru1 C15 -139.3(2) . . . .
C6' N1' Ru1 C15 31.8(2) . . . .
C2' N1' Ru1 Cl1 117.2(2) . . . .
C6' N1' Ru1 Cl1 -71.7(2) . . . .
C17 C16 Ru1 O15 30.8(2) . . . .
C15 C16 Ru1 O15 164.40(14) . . . .
C17 C16 Ru1 N1' 111.33(18) . . . .
C15 C16 Ru1 N1' -115.10(17) . . . .
C17 C16 Ru1 C20 -103.9(2) . . . .
C15 C16 Ru1 C20 29.64(16) . . . .
C15 C16 Ru1 C17 133.6(3) . . . .
C17 C16 Ru1 C19 -66.61(19) . . . .
C15 C16 Ru1 C19 66.96(18) . . . .
C17 C16 Ru1 C18 -29.21(18) . . . .
C15 C16 Ru1 C18 104.37(19) . . . .
C17 C16 Ru1 C15 -133.6(3) . . . .
C17 C16 Ru1 Cl1 -164.75(14) . . . .
C15 C16 Ru1 Cl1 -31.2(2) . . . .
C19 C20 Ru1 O15 -31.0(2) . . . .
C15 C20 Ru1 O15 -163.18(15) . . . .
C19 C20 Ru1 N1' 163.43(16) . . . .
C15 C20 Ru1 N1' 31.3(2) . . . .
C19 C20 Ru1 C16 102.40(19) . . . .
C15 C20 Ru1 C16 -29.78(16) . . . .
C19 C20 Ru1 C17 65.35(18) . . . .
C15 C20 Ru1 C17 -66.83(18) . . . .
C15 C20 Ru1 C19 -132.2(3) . . . .
C19 C20 Ru1 C18 28.14(17) . . . .
C15 C20 Ru1 C18 -104.04(18) . . . .
C19 C20 Ru1 C15 132.2(3) . . . .
C19 C20 Ru1 Cl1 -112.96(17) . . . .
C15 C20 Ru1 Cl1 114.87(16) . . . .
C16 C17 Ru1 O15 -158.39(17) . . . .
C18 C17 Ru1 O15 69.21(18) . . . .
C16 C17 Ru1 N1' -72.24(18) . . . .
C18 C17 Ru1 N1' 155.37(17) . . . .
C18 C17 Ru1 C16 -132.4(3) . . . .
C16 C17 Ru1 C20 65.86(18) . . . .
C18 C17 Ru1 C20 -66.54(18) . . . .
C16 C17 Ru1 C19 102.7(2) . . . .
C18 C17 Ru1 C19 -29.69(18) . . . .
C16 C17 Ru1 C18 132.4(3) . . . .
C16 C17 Ru1 C15 28.62(17) . . . .
C18 C17 Ru1 C15 -103.78(19) . . . .
C16 C17 Ru1 Cl1 75.3(5) . . . .
C18 C17 Ru1 Cl1 -57.1(5) . . . .
C20 C19 Ru1 O15 158.69(16) . . . .
C18 C19 Ru1 O15 -67.12(18) . . . .
C20 C19 Ru1 N1' -77.8(6) . . . .
C18 C19 Ru1 N1' 56.4(6) . . . .
C20 C19 Ru1 C16 -67.03(18) . . . .
C18 C19 Ru1 C16 67.16(18) . . . .
C18 C19 Ru1 C20 134.2(3) . . . .
C20 C19 Ru1 C17 -104.41(19) . . . .
C18 C19 Ru1 C17 29.77(17) . . . .
C20 C19 Ru1 C18 -134.2(3) . . . .
C20 C19 Ru1 C15 -29.35(17) . . . .
C18 C19 Ru1 C15 104.84(19) . . . .
C20 C19 Ru1 Cl1 70.72(17) . . . .
C18 C19 Ru1 Cl1 -155.10(16) . . . .
C17 C18 Ru1 O15 -113.05(18) . . . .
C19 C18 Ru1 O15 115.52(17) . . . .
C22 C18 Ru1 O15 0.8(3) . . . .
C17 C18 Ru1 N1' -35.4(2) . . . .
C19 C18 Ru1 N1' -166.83(16) . . . .
C22 C18 Ru1 N1' 78.4(3) . . . .
C17 C18 Ru1 C16 29.17(17) . . . .
C19 C18 Ru1 C16 -102.26(19) . . . .
C22 C18 Ru1 C16 143.0(3) . . . .
C17 C18 Ru1 C20 103.34(19) . . . .
C19 C18 Ru1 C20 -28.10(17) . . . .
C22 C18 Ru1 C20 -142.8(3) . . . .
C19 C18 Ru1 C17 -131.4(3) . . . .
C22 C18 Ru1 C17 113.8(4) . . . .
C17 C18 Ru1 C19 131.4(3) . . . .
C22 C18 Ru1 C19 -114.7(4) . . . .
C17 C18 Ru1 C15 66.31(18) . . . .
C19 C18 Ru1 C15 -65.12(18) . . . .
C22 C18 Ru1 C15 -179.8(3) . . . .
C17 C18 Ru1 Cl1 167.48(14) . . . .
C19 C18 Ru1 Cl1 36.0(2) . . . .
C22 C18 Ru1 Cl1 -78.7(3) . . . .
C20 C15 Ru1 O15 69.0(5) . . . .
C16 C15 Ru1 O15 -62.6(5) . . . .
C21 C15 Ru1 O15 -175.4(3) . . . .
C20 C15 Ru1 N1' -159.31(16) . . . .
C16 C15 Ru1 N1' 69.14(18) . . . .
C21 C15 Ru1 N1' -43.7(3) . . . .
C20 C15 Ru1 C16 131.6(3) . . . .
C21 C15 Ru1 C16 -112.8(3) . . . .
C16 C15 Ru1 C20 -131.6(3) . . . .
C21 C15 Ru1 C20 115.6(3) . . . .
C20 C15 Ru1 C17 103.10(19) . . . .
C16 C15 Ru1 C17 -28.46(17) . . . .
C21 C15 Ru1 C17 -141.3(3) . . . .
C20 C15 Ru1 C19 29.24(17) . . . .
C16 C15 Ru1 C19 -102.31(19) . . . .
C21 C15 Ru1 C19 144.8(3) . . . .
C20 C15 Ru1 C18 66.01(18) . . . .
C16 C15 Ru1 C18 -65.54(18) . . . .
C21 C15 Ru1 C18 -178.4(3) . . . .
C20 C15 Ru1 Cl1 -69.14(16) . . . .
C16 C15 Ru1 Cl1 159.31(15) . . . .
C21 C15 Ru1 Cl1 46.5(3) . . . .
C3 N2 S1 O1S -57.4(2) . . . .
C11 N2 S1 O1S 166.5(2) . . . .
C3 N2 S1 O2S 171.9(2) . . . .
C11 N2 S1 O2S 35.8(3) . . . .
C3 N2 S1 C10 57.3(2) . . . .
C11 N2 S1 C10 -78.9(2) . . . .
C5 C10 S1 O1S -98.0(3) . . . .
C9 C10 S1 O1S 81.9(3) . . . .
C5 C10 S1 O2S 32.9(3) . . . .
C9 C10 S1 O2S -147.3(2) . . . .
C5 C10 S1 N2 146.8(3) . . . .
C9 C10 S1 N2 -33.4(3) . . . .
